data_1532157
loop_
_publ_author_name
'Vanderah, T.A.'
'Roth, R.S.'
'Wong-Ng, W.'
'Collins, T.R.'
'Farber, L.'

_publ_section_title
;
 Phase equilibria and crystal chemistry in the (Ba O) - (Al2 O3) - (Nb2
 O5) and (Ba O) - (Nb2 O5) systems
;
_journal_name_full 'Journal of Alloys Compd.'
_journal_page_first 116
_journal_page_last 128
_journal_volume 346
_journal_year 2002
_chemical_formula_sum 'Ba3.3 Nb10 O28.3'
_space_group_IT_number 100
_symmetry_space_group_name_Hall 'P 4 -2ab'
_symmetry_space_group_name_H-M 'P 4 b m'
_cell_angle_alpha 90
_cell_angle_beta 90
_cell_angle_gamma 90
_cell_formula_units_Z 1
_cell_length_a 12.481
_cell_length_b 12.481
_cell_length_c 3.9711
_cell_volume 618.600
_citation_journal_id_ASTM JALCEU
_cod_data_source_file Vanderah_JALCEU_2002_556.cif
_cod_data_source_block Ba3.3Nb10O28.3
_cod_original_cell_volume 618.5995
_cod_database_code 1532157

loop_
_symmetry_equiv_pos_as_xyz
x,y,z
-y,x,z
-x,-y,z
y,-x,z
-x+1/2,y+1/2,z
-y+1/2,-x+1/2,z
x+1/2,-y+1/2,z
y+1/2,x+1/2,z

loop_
_atom_site_label
_atom_site_type_symbol
_atom_site_fract_x
_atom_site_fract_y
_atom_site_fract_z
_atom_site_occupancy
_atom_site_U_iso_or_equiv
O1 O-2 0 0.5 0.021 0.943 0.0
O4 O-2 0.345 0.007 0.5 0.943 0.0
O2 O-2 0.279 0.779 0.5 0.943 0.0
O3 O-2 0.064 0.218 0 0.943 0.0
Ba1 Ba+2 0 0 0.9937 0.55 0.0
Nb1 Nb+5 0 0.5 0.4817 1 0.0
Nb2 Nb+5 0.0748 0.2159 0.4562 1 0.0
Ba2 Ba+2 0.1721 0.6721 0.9839 0.55 0.0
O5 O-2 0.146 0.066 0.5 0.943 0.0
